data_4031230
loop_
_publ_author_name
'Clare, P.'
'King, T.J.'
'Sowerby, D.B.'

_publ_section_title
;
 Crystal structures of cis-2,4,6-trichloro- and
 cis-2,4,6-tribromo-2,4,6-trifluorocyclotri(phosphazene )
;
_journal_name_full
;
Journal of the Chemical Society. Dalton Transactions, Inorganic Chemistry 
(1972-)
;
_journal_page_first 2071
_journal_page_last 2074
_journal_volume 1974
_journal_year 1974
_chemical_formula_sum 'Br3 F3 N3 P3'
_chemical_name_systematic 'P3 N3 Br3 F3'
_space_group_IT_number 36
_symmetry_space_group_name_Hall 'C 2c -2'
_symmetry_space_group_name_H-M 'C m c 21'
_cell_angle_alpha 90
_cell_angle_beta 90
_cell_angle_gamma 90
_cell_formula_units_Z 4
_cell_length_a 12.514
_cell_length_b 10.144
_cell_length_c 7.987
_cell_volume 1013.886
_citation_journal_id_ASTM JCDTBI
_cod_data_source_file Clare_JCDTBI_1974_1837.cif
_cod_data_source_block Br3F3N3P3
_cod_database_code 4031230

loop_
_symmetry_equiv_pos_as_xyz
x,y,z
-x,-y,z+1/2
-x,y,z
x,-y,z+1/2
x+1/2,y+1/2,z
-x+1/2,-y+1/2,z+1/2
-x+1/2,y+1/2,z
x+1/2,-y+1/2,z+1/2

loop_
_atom_site_label
_atom_site_type_symbol
_atom_site_fract_x
_atom_site_fract_y
_atom_site_fract_z
_atom_site_occupancy
_atom_site_U_iso_or_equiv
N1 N-3 0 0.156 0.5753 1 0.0
Br1 Br-1 0.2056 0.0362 0.4271 1 0.0
F2 F-1 0 0.484 0.2108 1 0.0
F1 F-1 0.1781 0.2662 0.6346 1 0.0
N2 N-3 0.1073 0.3057 0.344 1 0.0
P1 P+5 0.1093 0.2028 0.4932 1 0.0
Br2 Br-1 0 0.2594 0 1 0.0
P2 P+5 0 0.3381 0.2535 1 0.0
